data_1548680
loop_
_publ_author_name
'Cao, Yi'
'Mai, Wenpeng'
'Yuan, Jinwei'

_publ_section_title
;
 3-Benzoyl-4-methyl-2-oxo-2<i>H</i>-chromen-7-yl acetate
;
_journal_coeditor_code HB4199
_journal_issue 1
_journal_name_full IUCrData
_journal_page_first x180015
_journal_paper_doi 10.1107/S2414314618000159
_journal_volume 3
_journal_year 2018
_chemical_formula_iupac 'C19 H14 O5'
_chemical_formula_moiety 'C19 H14 O5'
_chemical_formula_sum 'C19 H14 O5'
_chemical_formula_weight 322.30
_chemical_name_systematic
;
3-Benzoyl-4-methyl-2-oxo-2<i>H</i>-chromen-7-yl acetate
;
_space_group_crystal_system monoclinic
_space_group_IT_number 14
_space_group_name_Hall '-P 2yn'
_space_group_name_H-M_alt 'P 1 21/n 1'
_symmetry_space_group_name_Hall '-P 2yn'
_symmetry_space_group_name_H-M 'P 1 21/n 1'
_atom_sites_solution_hydrogens geom
_atom_sites_solution_primary direct
_audit_creation_method
;
Olex2 1.2
(compiled 2015.01.26 svn.r3150 for OlexSys, GUI svn.r4998)
;
_cell_angle_alpha 90
_cell_angle_beta 92.812(3)
_cell_angle_gamma 90
_cell_formula_units_Z 4
_cell_length_a 9.1617(2)
_cell_length_b 10.2307(3)
_cell_length_c 16.8581(5)
_cell_measurement_reflns_used 2227
_cell_measurement_temperature 291(2)
_cell_measurement_theta_max 72.2020
_cell_measurement_theta_min 5.3850
_cell_volume 1578.22(7)
_computing_cell_refinement
;
CrysAlisPro (Agilent, 2013)
;
_computing_data_collection
;
CrysAlisPro (Agilent, 2013)
;
_computing_data_reduction
;
CrysAlisPro (Agilent, 2013)
;
_computing_molecular_graphics
;
<i>OLEX2</i> (Dolomanov <i>et al.</i>,  2009)
;
_computing_publication_material
;
<i>OLEX2</i> (Dolomanov <i>et al.</i>,  2009)
;
_computing_structure_refinement
;
SHELlXL (Sheldrick, 2015)
;
_computing_structure_solution
;
SHELXS (Sheldrick, 2008)
;
_diffrn_ambient_temperature 291.15
_diffrn_detector_area_resol_mean 16.2312
_diffrn_measured_fraction_theta_full 1.000
_diffrn_measured_fraction_theta_max 1.000
_diffrn_measurement_device_type 'Agilent Xcalibur, Eos, Gemini'
_diffrn_measurement_method '\w scans'
_diffrn_radiation_monochromator graphite
_diffrn_radiation_type CuK\a
_diffrn_radiation_wavelength 1.54184
_diffrn_reflns_av_R_equivalents 0.0366
_diffrn_reflns_limit_h_max 7
_diffrn_reflns_limit_h_min -10
_diffrn_reflns_limit_k_max 12
_diffrn_reflns_limit_k_min -12
_diffrn_reflns_limit_l_max 20
_diffrn_reflns_limit_l_min -20
_diffrn_reflns_number 5738
_diffrn_reflns_theta_full 67.044
_diffrn_reflns_theta_max 67.044
_diffrn_reflns_theta_min 5.059
_exptl_absorpt_coefficient_mu 0.820
_exptl_absorpt_correction_T_max 1.00000
_exptl_absorpt_correction_T_min 0.54364
_exptl_absorpt_correction_type multi-scan
_exptl_absorpt_process_details
;
(CrysAlisPro; Agilent, 2013)
;
_exptl_crystal_colour yellow
_exptl_crystal_density_diffrn 1.356
_exptl_crystal_description block
_exptl_crystal_F_000 672
_exptl_crystal_size_max 0.25
_exptl_crystal_size_mid 0.2
_exptl_crystal_size_min 0.18
_refine_diff_density_max 0.261
_refine_diff_density_min -0.178
_refine_ls_extinction_coef 0.0398(18)
_refine_ls_extinction_expression Fc^*^=kFc[1+0.001xFc^2^\l^3^/sin(2\q)]^-1/4^
_refine_ls_extinction_method
;
SHELXL-2014/7 (Sheldrick 2014
;
_refine_ls_goodness_of_fit_ref 1.039
_refine_ls_hydrogen_treatment constr
_refine_ls_matrix_type full
_refine_ls_number_parameters 220
_refine_ls_number_reflns 2817
_refine_ls_number_restraints 0
_refine_ls_restrained_S_all 1.039
_refine_ls_R_factor_all 0.0563
_refine_ls_R_factor_gt 0.0484
_refine_ls_shift/su_max 0.000
_refine_ls_shift/su_mean 0.000
_refine_ls_structure_factor_coef Fsqd
_refine_ls_weighting_details 'w=1/[\s^2^(Fo^2^)+(0.0713P)^2^+0.2573P] where P=(Fo^2^+2Fc^2^)/3'
_refine_ls_weighting_scheme calc
_refine_ls_wR_factor_gt 0.1288
_refine_ls_wR_factor_ref 0.1381
_reflns_number_gt 2327
_reflns_number_total 2817
_reflns_threshold_expression 'I > 2\s(I)'
_cod_data_source_file hb4199sup1.cif
_cod_data_source_block I
_cod_original_cell_volume 1578.20(7)
_cod_database_code 1548680
_shelx_space_group_comment
;
The symmetry employed for this shelxl refinement is uniquely defined
by the following loop, which should always be used as a source of
symmetry information in preference to the above space-group names.
They are only intended as comments.
;
_shelx_estimated_absorpt_t_min 0.821
_shelx_estimated_absorpt_t_max 0.866

loop_
_space_group_symop_operation_xyz
'x, y, z'
'-x+1/2, y+1/2, -z+1/2'
'-x, -y, -z'
'x-1/2, -y-1/2, z-1/2'

loop_
_atom_site_type_symbol
_atom_site_label
_atom_site_fract_x
_atom_site_fract_y
_atom_site_fract_z
_atom_site_U_iso_or_equiv
_atom_site_adp_type
_atom_site_calc_flag
_atom_site_occupancy
O O1 0.42067(18) 0.45664(18) 0.79826(9) 0.0787(5) Uani d 1
O O2 0.47734(14) 0.30569(16) 0.61932(10) 0.0695(5) Uani d 1
O O3 0.24925(13) 0.28252(13) 0.57529(8) 0.0549(4) Uani d 1
O O4 -0.23097(14) 0.21970(13) 0.46535(8) 0.0549(4) Uani d 1
O O5 -0.2083(2) 0.03492(17) 0.53544(11) 0.0900(6) Uani d 1
C C1 0.6308(2) 0.6465(2) 0.76609(12) 0.0563(5) Uani d 1
H H1 0.6289 0.6163 0.8181 0.068 Uiso calc 1
C C2 0.7325(2) 0.7391(2) 0.74621(14) 0.0655(6) Uani d 1
H H2 0.7983 0.7717 0.7851 0.079 Uiso calc 1
C C3 0.7372(2) 0.7834(2) 0.66899(14) 0.0650(6) Uani d 1
H H3 0.8058 0.8458 0.6560 0.078 Uiso calc 1
C C4 0.6407(2) 0.7353(2) 0.61166(13) 0.0605(5) Uani d 1
H H4 0.6446 0.7646 0.5596 0.073 Uiso calc 1
C C5 0.5374(2) 0.64341(18) 0.63057(11) 0.0501(5) Uani d 1
H H5 0.4720 0.6115 0.5913 0.060 Uiso calc 1
C C6 0.53109(19) 0.59858(17) 0.70822(10) 0.0452(4) Uani d 1
C C7 0.4219(2) 0.50110(19) 0.73141(11) 0.0505(5) Uani d 1
C C8 0.35343(19) 0.34511(19) 0.62240(11) 0.0502(5) Uani d 1
C C9 0.30657(19) 0.45207(17) 0.67102(10) 0.0459(4) Uani d 1
C C10 0.16730(19) 0.49705(16) 0.66636(10) 0.0446(4) Uani d 1
C C11 0.06022(18) 0.42967(16) 0.61466(10) 0.0418(4) Uani d 1
C C12 0.10533(18) 0.32206(16) 0.57183(10) 0.0435(4) Uani d 1
C C13 0.0120(2) 0.24892(18) 0.52289(11) 0.0482(4) Uani d 1
H H13 0.0457 0.1777 0.4948 0.058 Uiso calc 1
C C14 -0.13290(19) 0.28508(17) 0.51713(11) 0.0454(4) Uani d 1
C C15 -0.18368(19) 0.39151(18) 0.55818(11) 0.0492(5) Uani d 1
H H15 -0.2819 0.4145 0.5534 0.059 Uiso calc 1
C C16 -0.08818(19) 0.46300(18) 0.60608(11) 0.0481(5) Uani d 1
H H16 -0.1225 0.5349 0.6333 0.058 Uiso calc 1
C C17 0.1211(2) 0.6136(2) 0.71267(12) 0.0598(5) Uani d 1
H H17A 0.0810 0.6787 0.6768 0.090 Uiso calc 1
H H17B 0.2042 0.6490 0.7422 0.090 Uiso calc 1
H H17C 0.0485 0.5878 0.7487 0.090 Uiso calc 1
C C18 -0.2599(2) 0.09088(19) 0.47921(12) 0.0528(5) Uani d 1
C C19 -0.3583(3) 0.0359(2) 0.41586(14) 0.0674(6) Uani d 1
H H19A -0.3360 0.0740 0.3658 0.101 Uiso calc 1
H H19B -0.4578 0.0551 0.4270 0.101 Uiso calc 1
H H19C -0.3451 -0.0571 0.4136 0.101 Uiso calc 1

loop_
_atom_site_aniso_label
_atom_site_aniso_U_11
_atom_site_aniso_U_22
_atom_site_aniso_U_33
_atom_site_aniso_U_12
_atom_site_aniso_U_13
_atom_site_aniso_U_23
O1 0.0800(11) 0.0931(13) 0.0617(9) -0.0215(9) -0.0092(7) 0.0224(8)
O2 0.0404(8) 0.0679(10) 0.0998(11) 0.0070(7) -0.0007(7) -0.0154(8)
O3 0.0417(7) 0.0473(8) 0.0755(9) 0.0053(5) 0.0001(6) -0.0161(6)
O4 0.0555(8) 0.0433(7) 0.0641(8) -0.0033(6) -0.0143(6) 0.0026(6)
O5 0.1241(16) 0.0584(10) 0.0840(11) -0.0260(10) -0.0321(10) 0.0174(9)
C1 0.0539(11) 0.0613(13) 0.0530(10) 0.0007(9) -0.0040(8) -0.0083(9)
C2 0.0516(11) 0.0637(14) 0.0804(14) -0.0075(10) -0.0044(10) -0.0229(11)
C3 0.0547(12) 0.0505(12) 0.0905(16) -0.0055(9) 0.0108(10) -0.0049(11)
C4 0.0622(12) 0.0525(12) 0.0673(12) 0.0034(9) 0.0084(9) 0.0093(10)
C5 0.0509(10) 0.0444(10) 0.0541(10) 0.0033(8) -0.0057(8) -0.0002(8)
C6 0.0441(9) 0.0403(9) 0.0506(9) 0.0041(7) -0.0030(7) -0.0021(7)
C7 0.0500(10) 0.0494(11) 0.0515(10) 0.0017(8) -0.0034(8) 0.0040(8)
C8 0.0418(10) 0.0437(10) 0.0648(11) 0.0008(8) 0.0002(8) -0.0009(8)
C9 0.0456(9) 0.0401(9) 0.0519(10) -0.0031(7) -0.0001(7) 0.0032(7)
C10 0.0506(10) 0.0356(9) 0.0474(9) 0.0006(7) 0.0005(7) 0.0024(7)
C11 0.0425(9) 0.0348(9) 0.0482(9) 0.0016(7) 0.0028(7) 0.0034(7)
C12 0.0405(9) 0.0347(9) 0.0551(9) 0.0027(7) 0.0019(7) 0.0018(7)
C13 0.0496(10) 0.0366(9) 0.0583(10) 0.0020(7) 0.0013(8) -0.0039(8)
C14 0.0465(9) 0.0382(9) 0.0508(9) -0.0027(7) -0.0053(7) 0.0061(7)
C15 0.0419(9) 0.0467(10) 0.0585(10) 0.0069(8) -0.0016(7) 0.0044(8)
C16 0.0470(10) 0.0415(10) 0.0558(10) 0.0091(8) 0.0013(8) -0.0025(8)
C17 0.0626(12) 0.0530(12) 0.0625(12) 0.0124(9) -0.0096(9) -0.0134(9)
C18 0.0544(11) 0.0425(10) 0.0612(11) -0.0008(8) -0.0013(8) -0.0005(9)
C19 0.0685(14) 0.0523(12) 0.0799(14) -0.0022(10) -0.0106(11) -0.0145(11)

loop_
_atom_type_symbol
_atom_type_description
_atom_type_scat_dispersion_real
_atom_type_scat_dispersion_imag
_atom_type_scat_source
C C 0.0181 0.0091 'International Tables Vol C Tables 4.2.6.8 and 6.1.1.4'
H H 0.0000 0.0000 'International Tables Vol C Tables 4.2.6.8 and 6.1.1.4'
O O 0.0492 0.0322 'International Tables Vol C Tables 4.2.6.8 and 6.1.1.4'

loop_
_geom_angle_atom_site_label_1
_geom_angle_atom_site_label_2
_geom_angle_atom_site_label_3
_geom_angle
C8 O3 C12 121.69(14)
C18 O4 C14 118.72(14)
C2 C1 H1 120.0
C2 C1 C6 119.91(19)
C6 C1 H1 120.0
C1 C2 H2 119.8
C3 C2 C1 120.39(19)
C3 C2 H2 119.8
C2 C3 H3 120.0
C4 C3 C2 119.9(2)
C4 C3 H3 120.0
C3 C4 H4 119.8
C3 C4 C5 120.5(2)
C5 C4 H4 119.8
C4 C5 H5 119.9
C4 C5 C6 120.12(18)
C6 C5 H5 119.9
C1 C6 C7 118.77(17)
C5 C6 C1 119.16(18)
C5 C6 C7 122.08(16)
O1 C7 C6 122.32(17)
O1 C7 C9 117.43(18)
C6 C7 C9 120.25(15)
O2 C8 O3 116.64(17)
O2 C8 C9 125.67(18)
O3 C8 C9 117.69(15)
C8 C9 C7 114.50(16)
C10 C9 C7 123.35(17)
C10 C9 C8 121.97(16)
C9 C10 C11 118.65(16)
C9 C10 C17 121.98(16)
C11 C10 C17 119.37(15)
C12 C11 C10 118.54(15)
C12 C11 C16 116.77(15)
C16 C11 C10 124.67(16)
O3 C12 C11 121.25(15)
O3 C12 C13 115.48(15)
C13 C12 C11 123.27(16)
C12 C13 H13 121.2
C14 C13 C12 117.64(17)
C14 C13 H13 121.2
C13 C14 O4 120.35(17)
C13 C14 C15 121.53(16)
C15 C14 O4 117.99(16)
C14 C15 H15 120.2
C16 C15 C14 119.59(16)
C16 C15 H15 120.2
C11 C16 H16 119.4
C15 C16 C11 121.20(17)
C15 C16 H16 119.4
C10 C17 H17A 109.5
C10 C17 H17B 109.5
C10 C17 H17C 109.5
H17A C17 H17B 109.5
H17A C17 H17C 109.5
H17B C17 H17C 109.5
O4 C18 C19 111.14(17)
O5 C18 O4 121.96(18)
O5 C18 C19 126.90(19)
C18 C19 H19A 109.5
C18 C19 H19B 109.5
C18 C19 H19C 109.5
H19A C19 H19B 109.5
H19A C19 H19C 109.5
H19B C19 H19C 109.5

loop_
_geom_bond_atom_site_label_1
_geom_bond_atom_site_label_2
_geom_bond_distance
O1 C7 1.216(2)
O2 C8 1.208(2)
O3 C8 1.370(2)
O3 C12 1.378(2)
O4 C14 1.393(2)
O4 C18 1.367(2)
O5 C18 1.186(2)
C1 H1 0.9300
C1 C2 1.381(3)
C1 C6 1.392(2)
C2 H2 0.9300
C2 C3 1.381(3)
C3 H3 0.9300
C3 C4 1.369(3)
C4 H4 0.9300
C4 C5 1.382(3)
C5 H5 0.9300
C5 C6 1.391(3)
C6 C7 1.479(3)
C7 C9 1.516(2)
C8 C9 1.445(3)
C9 C10 1.355(2)
C10 C11 1.454(2)
C10 C17 1.497(2)
C11 C12 1.390(2)
C11 C16 1.402(2)
C12 C13 1.379(2)
C13 H13 0.9300
C13 C14 1.377(3)
C14 C15 1.383(3)
C15 H15 0.9300
C15 C16 1.372(2)
C16 H16 0.9300
C17 H17A 0.9600
C17 H17B 0.9600
C17 H17C 0.9600
C18 C19 1.475(3)
C19 H19A 0.9600
C19 H19B 0.9600
C19 H19C 0.9600

loop_
_geom_hbond_atom_site_label_D
_geom_hbond_atom_site_label_H
_geom_hbond_atom_site_label_A
_geom_hbond_site_symmetry_A
_geom_hbond_distance_DH
_geom_hbond_distance_HA
_geom_hbond_distance_DA
_geom_hbond_angle_DHA
C2 H2 O2 2_656 0.93 2.57 3.475(3) 164
C4 H4 O3 3_666 0.93 2.56 3.361(3) 144
C19 H19C O3 3_556 0.96 2.47 3.409(2) 165

loop_
_geom_torsion_atom_site_label_1
_geom_torsion_atom_site_label_2
_geom_torsion_atom_site_label_3
_geom_torsion_atom_site_label_4
_geom_torsion
O1 C7 C9 C8 -94.8(2)
O1 C7 C9 C10 80.4(3)
O2 C8 C9 C7 -10.1(3)
O2 C8 C9 C10 174.6(2)
O3 C8 C9 C7 170.11(16)
O3 C8 C9 C10 -5.1(3)
O3 C12 C13 C14 -179.65(16)
O4 C14 C15 C16 -176.12(16)
C1 C2 C3 C4 -0.1(3)
C1 C6 C7 O1 -3.7(3)
C1 C6 C7 C9 176.75(17)
C2 C1 C6 C5 1.1(3)
C2 C1 C6 C7 -179.06(19)
C2 C3 C4 C5 0.6(3)
C3 C4 C5 C6 -0.3(3)
C4 C5 C6 C1 -0.6(3)
C4 C5 C6 C7 179.57(18)
C5 C6 C7 O1 176.2(2)
C5 C6 C7 C9 -3.4(3)
C6 C1 C2 C3 -0.8(3)
C6 C7 C9 C8 84.8(2)
C6 C7 C9 C10 -100.1(2)
C7 C9 C10 C11 -170.69(15)
C7 C9 C10 C17 9.4(3)
C8 O3 C12 C11 1.6(3)
C8 O3 C12 C13 -179.03(16)
C8 C9 C10 C11 4.1(3)
C8 C9 C10 C17 -175.79(17)
C9 C10 C11 C12 -0.3(2)
C9 C10 C11 C16 177.90(17)
C10 C11 C12 O3 -2.7(3)
C10 C11 C12 C13 178.08(16)
C10 C11 C16 C15 -177.57(16)
C11 C12 C13 C14 -0.3(3)
C12 O3 C8 O2 -177.65(17)
C12 O3 C8 C9 2.2(3)
C12 C11 C16 C15 0.6(3)
C12 C13 C14 O4 176.41(15)
C12 C13 C14 C15 0.6(3)
C13 C14 C15 C16 -0.2(3)
C14 O4 C18 O5 2.9(3)
C14 O4 C18 C19 -176.37(17)
C14 C15 C16 C11 -0.4(3)
C16 C11 C12 O3 179.04(16)
C16 C11 C12 C13 -0.2(3)
C17 C10 C11 C12 179.68(17)
C17 C10 C11 C16 -2.2(3)
C18 O4 C14 C13 65.0(2)
C18 O4 C14 C15 -118.98(19)

_cod_database_fobs_code 1548680
